data_7219956
loop_
_publ_author_name
'Tan, Yu-hui'
'Xiong, Jian-Bo'
'Gao, Ji-Xing'
'Xu, Qing'
'Fu, Chao-Wu'
'Tang, Yun Zhi'
'Yang, Shao-Ping'
'Wen, He-Rui'
'Shu, Qing'

_publ_section_title
;
 Solvothermal Synthesis, Structure, and Fluorescence Property of Three d10
 Polymers Assembled From Semi-rigid V-shaped Azo-Bridged Multicarboxylate
;
_journal_name_full 'RSC Adv.'
_journal_paper_doi 10.1039/C5RA02417J
_journal_year 2015
_chemical_formula_sum 'C43 H34 Cd2 N5 O10'
_chemical_formula_weight 1005.55
_chemical_name_systematic
; 
 ? 
;
_space_group_IT_number 2
_symmetry_cell_setting triclinic
_symmetry_space_group_name_Hall '-P 1'
_symmetry_space_group_name_H-M 'P -1'
_atom_sites_solution_hydrogens geom
_atom_sites_solution_primary direct
_atom_sites_solution_secondary difmap
_audit_creation_method SHELXL-97
_audit_update_record
;
2015-02-06 deposited with the CCDC.
2015-03-13 downloaded from the CCDC.
;
_cell_angle_alpha 78.118(3)
_cell_angle_beta 84.743(3)
_cell_angle_gamma 72.358(4)
_cell_formula_units_Z 2
_cell_length_a 9.2272(3)
_cell_length_b 10.9734(4)
_cell_length_c 20.8598(6)
_cell_measurement_reflns_used 6902
_cell_measurement_temperature 293(2)
_cell_measurement_theta_max 25.00
_cell_measurement_theta_min 2.49
_cell_volume 1968.70(12)
_computing_structure_refinement 'SHELXL-97 (Sheldrick, 1997)'
_computing_structure_solution 'SHELXS-97 (Sheldrick, 1990)'
_diffrn_ambient_temperature 293(2)
_diffrn_measured_fraction_theta_full 0.998
_diffrn_measured_fraction_theta_max 0.998
_diffrn_measurement_device_type 'CCD area detector'
_diffrn_measurement_method 'phi and omega scans'
_diffrn_radiation_monochromator graphite
_diffrn_radiation_source 'fine-focus sealed tube'
_diffrn_radiation_type MoK\a
_diffrn_radiation_wavelength 0.71073
_diffrn_reflns_av_R_equivalents 0.0275
_diffrn_reflns_av_sigmaI/netI 0.0484
_diffrn_reflns_limit_h_max 10
_diffrn_reflns_limit_h_min -10
_diffrn_reflns_limit_k_max 12
_diffrn_reflns_limit_k_min -13
_diffrn_reflns_limit_l_max 24
_diffrn_reflns_limit_l_min -24
_diffrn_reflns_number 13328
_diffrn_reflns_theta_full 25.00
_diffrn_reflns_theta_max 25.00
_diffrn_reflns_theta_min 2.49
_exptl_absorpt_coefficient_mu 1.148
_exptl_absorpt_correction_T_max 0.8377
_exptl_absorpt_correction_T_min 0.7394
_exptl_absorpt_correction_type multi-scan
_exptl_absorpt_process_details sadabs
_exptl_crystal_colour yellow
_exptl_crystal_density_diffrn 1.696
_exptl_crystal_density_meas 1.7
_exptl_crystal_density_method 'not measured'
_exptl_crystal_description good
_exptl_crystal_F_000 1006
_exptl_crystal_size_max 0.28
_exptl_crystal_size_mid 0.18
_exptl_crystal_size_min 0.16
_refine_diff_density_max 1.610
_refine_diff_density_min -1.032
_refine_diff_density_rms 0.104
_refine_ls_extinction_method none
_refine_ls_goodness_of_fit_ref 1.072
_refine_ls_hydrogen_treatment mixed
_refine_ls_matrix_type full
_refine_ls_number_parameters 547
_refine_ls_number_reflns 6902
_refine_ls_number_restraints 6
_refine_ls_restrained_S_all 1.104
_refine_ls_R_factor_all 0.0621
_refine_ls_R_factor_gt 0.0435
_refine_ls_shift/su_max 0.022
_refine_ls_shift/su_mean 0.000
_refine_ls_structure_factor_coef Fsqd
_refine_ls_weighting_details 'calc w=1/[\s^2^(Fo^2^)+(0.0404P)^2^+5.2745P] where P=(Fo^2^+2Fc^2^)/3'
_refine_ls_weighting_scheme calc
_refine_ls_wR_factor_gt 0.0998
_refine_ls_wR_factor_ref 0.1122
_reflns_number_gt 5402
_reflns_number_total 6902
_reflns_threshold_expression >2sigma(I)
_cod_data_source_file c5ra02417j2.cif
_cod_data_source_block xiong2
_cod_original_cell_volume 1968.70(11)
_cod_original_sg_symbol_H-M P-1
_cod_database_code 7219956

loop_
_symmetry_equiv_pos_as_xyz
'x, y, z'
'-x, -y, -z'

loop_
_atom_site_label
_atom_site_type_symbol
_atom_site_fract_x
_atom_site_fract_y
_atom_site_fract_z
_atom_site_U_iso_or_equiv
_atom_site_adp_type
_atom_site_occupancy
_atom_site_symmetry_multiplicity
_atom_site_calc_flag
_atom_site_refinement_flags
Cd1 Cd 0.33537(4) 0.85482(4) 0.273252(17) 0.02902(11) Uani 1 1 d .
Cd2 Cd 0.01873(4) 0.72624(4) 0.232155(19) 0.03346(11) Uani 1 1 d .
N2 N 0.2717(5) 0.7414(4) 0.3752(2) 0.0332(10) Uani 1 1 d .
N1 N 0.3896(6) 0.9367(5) 0.1673(2) 0.0479(13) Uani 1 1 d .
C36 C 0.1855(6) 0.6069(5) 0.4942(2) 0.0302(11) Uani 1 1 d .
C39 C 0.1381(6) 0.5322(5) 0.5561(2) 0.0302(11) Uani 1 1 d .
C37 C 0.3075(6) 0.5472(5) 0.4555(3) 0.0348(12) Uani 1 1 d .
H37 H 0.3632 0.4607 0.4690 0.042 Uiso 1 1 calc R
C41 C -0.0079(6) 0.5714(5) 0.5822(3) 0.0363(13) Uani 1 1 d .
H41 H -0.0778 0.6474 0.5622 0.044 Uiso 1 1 calc R
C38 C 0.3442(6) 0.6177(5) 0.3972(3) 0.0345(12) Uani 1 1 d .
H38 H 0.4247 0.5761 0.3717 0.041 Uiso 1 1 calc R
C29 C 0.5269(7) 0.9423(6) 0.1494(3) 0.0436(14) Uani 1 1 d .
H29 H 0.5968 0.9273 0.1816 0.052 Uiso 1 1 calc R
C34 C 0.1559(6) 0.7996(6) 0.4121(3) 0.0415(14) Uani 1 1 d .
H34 H 0.1032 0.8866 0.3976 0.050 Uiso 1 1 calc R
C31 C 0.4761(7) 0.9875(6) 0.0348(3) 0.0480(16) Uani 1 1 d .
C35 C 0.1114(7) 0.7345(5) 0.4716(3) 0.0414(14) Uani 1 1 d .
H35 H 0.0304 0.7784 0.4960 0.050 Uiso 1 1 calc R
C40 C 0.2354(6) 0.4208(5) 0.5899(3) 0.0386(13) Uani 1 1 d .
H40 H 0.3358 0.3924 0.5749 0.046 Uiso 1 1 calc R
C30 C 0.5731(7) 0.9698(6) 0.0841(3) 0.0487(15) Uani 1 1 d .
H30 H 0.6710 0.9763 0.0738 0.058 Uiso 1 1 calc R
C12 C -0.0888(6) 1.1095(5) 0.2620(3) 0.0320(12) Uani 1 1 d .
C14 C -0.0289(7) 1.3145(6) 0.2349(3) 0.0471(15) Uani 1 1 d .
H14 H 0.0347 1.3634 0.2145 0.057 Uiso 1 1 calc R
C13 C 0.0059(6) 1.1853(5) 0.2318(3) 0.0391(13) Uani 1 1 d .
H13 H 0.0940 1.1469 0.2092 0.047 Uiso 1 1 calc R
C11 C -0.0500(6) 0.9732(5) 0.2533(2) 0.0306(12) Uani 1 1 d .
O5 O -0.1512(4) 0.9185(4) 0.2568(2) 0.0465(10) Uani 1 1 d .
O3 O 0.0860(4) 0.9125(3) 0.24023(18) 0.0372(9) Uani 1 1 d .
N3 N -0.0444(5) 0.6118(4) 0.3299(2) 0.0320(10) Uani 1 1 d .
C42 C -0.1857(6) 0.6488(6) 0.3545(3) 0.0406(14) Uani 1 1 d .
H42 H -0.2535 0.7248 0.3333 0.049 Uiso 1 1 calc R
C43 C 0.0487(6) 0.5036(5) 0.3616(3) 0.0381(13) Uani 1 1 d .
H43 H 0.1479 0.4764 0.3450 0.046 Uiso 1 1 calc R
O8 O -0.1599(5) 0.6690(4) 0.18326(19) 0.0560(12) Uani 1 1 d .
C15 C -0.0955(7) 0.6845(6) 0.1291(3) 0.0410(14) Uani 1 1 d .
O7 O 0.0166(6) 0.7308(6) 0.1231(2) 0.0786(16) Uani 1 1 d .
N5 N -0.3578(6) 0.5846(5) 0.1313(2) 0.0489(13) Uani 1 1 d .
H5A H -0.3717 0.6385 0.1575 0.059 Uiso 1 1 calc R
C16 C -0.1517(7) 0.6585(6) 0.0707(3) 0.0430(14) Uani 1 1 d .
C21 C -0.2757(7) 0.6082(6) 0.0736(3) 0.0443(15) Uani 1 1 d .
C7 C 0.5839(6) 1.1217(5) 0.3795(3) 0.0325(12) Uani 1 1 d .
C2 C 0.4517(6) 1.0837(5) 0.3871(2) 0.0306(12) Uani 1 1 d .
C3 C 0.3539(6) 1.1096(5) 0.4409(3) 0.0383(13) Uani 1 1 d .
H3 H 0.2638 1.0867 0.4454 0.046 Uiso 1 1 calc R
C5 C 0.5181(7) 1.2017(5) 0.4812(3) 0.0445(15) Uani 1 1 d .
H5 H 0.5420 1.2398 0.5131 0.053 Uiso 1 1 calc R
C4 C 0.3879(7) 1.1681(6) 0.4875(3) 0.0455(15) Uani 1 1 d .
H4 H 0.3214 1.1843 0.5232 0.055 Uiso 1 1 calc R
C6 C 0.6157(7) 1.1805(5) 0.4284(3) 0.0404(14) Uani 1 1 d .
H6 H 0.7043 1.2054 0.4247 0.048 Uiso 1 1 calc R
C1 C 0.4138(6) 1.0082(5) 0.3423(2) 0.0281(11) Uani 1 1 d .
O2 O 0.5181(4) 0.9262(4) 0.31787(19) 0.0406(9) Uani 1 1 d .
O1 O 0.2763(4) 1.0255(4) 0.33200(19) 0.0410(9) Uani 1 1 d .
N4 N 0.6855(5) 1.0948(4) 0.3277(2) 0.0390(11) Uani 1 1 d .
H4A H 0.6900 1.0263 0.3128 0.047 Uiso 1 1 calc R
C8 C 0.7810(6) 1.1678(5) 0.2974(3) 0.0330(12) Uani 1 1 d .
C9 C 0.7481(7) 1.2998(5) 0.2995(3) 0.0399(14) Uani 1 1 d .
H9 H 0.6614 1.3399 0.3224 0.048 Uiso 1 1 calc R
C24 C 0.3986(7) 0.6008(6) 0.2318(3) 0.0411(14) Uani 1 1 d .
O4 O 0.4837(5) 0.6630(4) 0.2426(2) 0.0538(11) Uani 1 1 d .
O6 O 0.2630(5) 0.6258(5) 0.2515(2) 0.0671(14) Uani 1 1 d .
C10 C 0.8415(7) 1.3712(6) 0.2685(3) 0.0457(15) Uani 1 1 d .
H10 H 0.8168 1.4592 0.2701 0.055 Uiso 1 1 calc R
C33 C 0.2940(9) 0.9578(11) 0.1200(3) 0.108(4) Uani 1 1 d .
H33 H 0.1951 0.9551 0.1317 0.130 Uiso 1 1 calc R
C32 C 0.3330(9) 0.9836(12) 0.0541(4) 0.119(4) Uani 1 1 d .
H32 H 0.2607 0.9984 0.0229 0.143 Uiso 1 1 calc R
C25 C 0.4624(6) 0.4875(5) 0.1979(3) 0.0351(13) Uani 1 1 d .
C26 C 0.4048(7) 0.3811(6) 0.2170(3) 0.0497(16) Uani 1 1 d .
H26 H 0.3252 0.3853 0.2480 0.060 Uiso 1 1 calc R
C27 C 0.4631(9) 0.2712(7) 0.1911(4) 0.063(2) Uani 1 1 d .
H27 H 0.4233 0.2013 0.2041 0.076 Uiso 1 1 calc R
C28 C 0.5794(9) 0.2648(7) 0.1463(4) 0.069(2) Uani 1 1 d .
H28 H 0.6199 0.1895 0.1289 0.083 Uiso 1 1 calc R
C22 C -0.4196(6) 0.4821(6) 0.1506(3) 0.0384(13) Uani 1 1 d .
C23 C -0.3625(7) 0.3654(6) 0.1264(3) 0.0554(17) Uani 1 1 d .
H23 H -0.2821 0.3577 0.0957 0.067 Uiso 1 1 calc R
C17 C -0.0770(8) 0.6852(7) 0.0110(3) 0.0621(19) Uani 1 1 d .
H17 H 0.0030 0.7210 0.0091 0.074 Uiso 1 1 calc R
C20 C -0.3191(8) 0.5879(7) 0.0145(3) 0.063(2) Uani 1 1 d .
H20 H -0.4032 0.5578 0.0148 0.076 Uiso 1 1 calc R
C19 C -0.2409(9) 0.6111(8) -0.0429(3) 0.071(2) Uani 1 1 d .
H19 H -0.2703 0.5942 -0.0809 0.086 Uiso 1 1 calc R
C18 C -0.1184(9) 0.6597(8) -0.0455(3) 0.076(2) Uani 1 1 d .
H18 H -0.0647 0.6749 -0.0848 0.091 Uiso 1 1 calc R
O1W O 0.0224(11) 0.1372(11) 0.4023(5) 0.216(5) Uani 1 1 d D
H1WA H -0.0656 0.1447 0.3843 0.323 Uiso 1 1 d RD
H1WB H 0.0890 0.0886 0.3750 0.323 Uiso 1 1 d RD
O2W O 0.9323(13) 0.0141(14) 0.0661(8) 0.289(8) Uani 1 1 d D
H2WA H 1.018(4) -0.030(6) 0.061(8) 0.433 Uiso 1 1 d D
H2WB H 0.929(14) 0.080(7) 0.040(6) 0.433 Uiso 1 1 d D

loop_
_atom_site_aniso_label
_atom_site_aniso_U_11
_atom_site_aniso_U_22
_atom_site_aniso_U_33
_atom_site_aniso_U_23
_atom_site_aniso_U_13
_atom_site_aniso_U_12
Cd1 0.0330(2) 0.0356(2) 0.02403(19) -0.01022(16) 0.00536(15) -0.01703(17)
Cd2 0.0360(2) 0.0360(2) 0.0345(2) -0.01204(17) 0.00255(17) -0.01686(18)
N2 0.035(2) 0.035(2) 0.031(2) -0.009(2) 0.0033(19) -0.012(2)
N1 0.041(3) 0.068(3) 0.030(3) -0.005(2) 0.006(2) -0.016(3)
C36 0.030(3) 0.035(3) 0.029(3) -0.009(2) 0.001(2) -0.013(2)
C39 0.031(3) 0.034(3) 0.028(3) -0.010(2) 0.003(2) -0.013(2)
C37 0.036(3) 0.034(3) 0.034(3) -0.008(2) 0.004(2) -0.009(2)
C41 0.028(3) 0.037(3) 0.034(3) 0.001(2) -0.001(2) -0.001(2)
C38 0.033(3) 0.039(3) 0.033(3) -0.015(2) 0.008(2) -0.010(2)
C29 0.052(4) 0.048(3) 0.035(3) -0.007(3) 0.001(3) -0.022(3)
C34 0.044(3) 0.037(3) 0.040(3) -0.004(3) 0.007(3) -0.010(3)
C31 0.040(3) 0.065(4) 0.033(3) -0.002(3) 0.006(3) -0.013(3)
C35 0.043(3) 0.037(3) 0.040(3) -0.009(3) 0.013(3) -0.010(3)
C40 0.031(3) 0.044(3) 0.036(3) -0.008(3) 0.009(2) -0.007(3)
C30 0.051(4) 0.065(4) 0.036(3) -0.013(3) 0.009(3) -0.027(3)
C12 0.035(3) 0.030(3) 0.035(3) -0.007(2) -0.005(2) -0.013(2)
C14 0.054(4) 0.039(3) 0.056(4) -0.003(3) -0.002(3) -0.029(3)
C13 0.037(3) 0.045(3) 0.038(3) -0.008(3) 0.001(3) -0.018(3)
C11 0.030(3) 0.037(3) 0.025(3) -0.004(2) 0.001(2) -0.012(2)
O5 0.035(2) 0.039(2) 0.075(3) -0.029(2) 0.014(2) -0.0179(18)
O3 0.030(2) 0.038(2) 0.044(2) -0.0123(18) 0.0021(17) -0.0085(17)
N3 0.029(2) 0.037(2) 0.031(2) -0.005(2) -0.0010(19) -0.012(2)
C42 0.033(3) 0.040(3) 0.041(3) 0.001(3) -0.004(3) -0.004(3)
C43 0.028(3) 0.047(3) 0.038(3) -0.010(3) 0.008(2) -0.009(3)
O8 0.078(3) 0.083(3) 0.032(2) -0.020(2) 0.006(2) -0.056(3)
C15 0.042(3) 0.054(4) 0.033(3) -0.010(3) 0.000(3) -0.022(3)
O7 0.078(3) 0.141(5) 0.045(3) -0.030(3) 0.012(2) -0.070(3)
N5 0.055(3) 0.065(3) 0.043(3) -0.035(3) 0.020(2) -0.031(3)
C16 0.042(3) 0.056(4) 0.033(3) -0.013(3) 0.004(3) -0.016(3)
C21 0.046(3) 0.058(4) 0.035(3) -0.019(3) 0.004(3) -0.018(3)
C7 0.034(3) 0.030(3) 0.036(3) -0.015(2) 0.000(2) -0.009(2)
C2 0.032(3) 0.029(3) 0.031(3) -0.012(2) 0.000(2) -0.006(2)
C3 0.036(3) 0.037(3) 0.039(3) -0.011(3) 0.005(3) -0.006(3)
C5 0.060(4) 0.037(3) 0.039(3) -0.022(3) -0.005(3) -0.008(3)
C4 0.055(4) 0.043(3) 0.038(3) -0.022(3) 0.008(3) -0.007(3)
C6 0.043(3) 0.040(3) 0.044(3) -0.018(3) -0.003(3) -0.014(3)
C1 0.032(3) 0.028(3) 0.025(3) -0.004(2) -0.001(2) -0.012(2)
O2 0.032(2) 0.046(2) 0.053(2) -0.030(2) 0.0076(18) -0.0133(18)
O1 0.035(2) 0.047(2) 0.045(2) -0.0205(19) -0.0033(18) -0.0098(18)
N4 0.043(3) 0.040(3) 0.045(3) -0.023(2) 0.011(2) -0.023(2)
C8 0.036(3) 0.030(3) 0.038(3) -0.011(2) -0.002(2) -0.014(2)
C9 0.044(3) 0.034(3) 0.046(3) -0.018(3) -0.003(3) -0.010(3)
C24 0.041(3) 0.045(3) 0.029(3) 0.000(3) 0.002(3) -0.004(3)
O4 0.071(3) 0.046(2) 0.052(3) -0.025(2) 0.026(2) -0.026(2)
O6 0.038(3) 0.096(4) 0.051(3) -0.023(3) 0.002(2) 0.009(2)
C10 0.061(4) 0.033(3) 0.051(4) -0.010(3) -0.009(3) -0.021(3)
C33 0.049(4) 0.245(12) 0.030(4) -0.004(5) 0.006(3) -0.059(6)
C32 0.049(5) 0.272(14) 0.031(4) 0.003(6) 0.001(3) -0.058(7)
C25 0.031(3) 0.037(3) 0.036(3) -0.013(2) -0.003(2) -0.005(2)
C26 0.045(4) 0.054(4) 0.054(4) -0.010(3) -0.006(3) -0.019(3)
C27 0.079(5) 0.047(4) 0.075(5) -0.013(4) -0.015(4) -0.029(4)
C28 0.079(5) 0.052(4) 0.090(6) -0.039(4) -0.003(4) -0.022(4)
C22 0.034(3) 0.048(3) 0.040(3) -0.019(3) -0.004(2) -0.013(3)
C23 0.051(4) 0.061(4) 0.061(4) -0.039(3) 0.008(3) -0.012(3)
C17 0.068(5) 0.085(5) 0.038(4) -0.013(4) 0.011(3) -0.032(4)
C20 0.057(4) 0.098(5) 0.049(4) -0.038(4) 0.001(3) -0.027(4)
C19 0.083(5) 0.106(6) 0.036(4) -0.031(4) -0.006(4) -0.029(5)
C18 0.088(6) 0.116(7) 0.027(3) -0.014(4) 0.005(4) -0.036(5)
O1W 0.137(8) 0.304(14) 0.224(11) -0.143(10) -0.012(7) -0.027(9)
O2W 0.215(12) 0.320(17) 0.340(19) 0.058(14) -0.074(12) -0.151(12)

loop_
_atom_type_symbol
_atom_type_description
_atom_type_scat_dispersion_real
_atom_type_scat_dispersion_imag
_atom_type_scat_source
C C 0.0033 0.0016 'International Tables Vol C Tables 4.2.6.8 and 6.1.1.4'
H H 0.0000 0.0000 'International Tables Vol C Tables 4.2.6.8 and 6.1.1.4'
N N 0.0061 0.0033 'International Tables Vol C Tables 4.2.6.8 and 6.1.1.4'
O O 0.0106 0.0060 'International Tables Vol C Tables 4.2.6.8 and 6.1.1.4'
Cd Cd -0.8075 1.2024 'International Tables Vol C Tables 4.2.6.8 and 6.1.1.4'

loop_
_geom_angle_atom_site_label_1
_geom_angle_atom_site_label_2
_geom_angle_atom_site_label_3
_geom_angle
_geom_angle_site_symmetry_1
_geom_angle_site_symmetry_3
N1 Cd1 O4 81.34(17) . .
N1 Cd1 O3 85.36(15) . .
O4 Cd1 O3 112.37(15) . .
N1 Cd1 O1 107.63(17) . .
O4 Cd1 O1 155.35(15) . .
O3 Cd1 O1 91.52(13) . .
N1 Cd1 N2 170.11(17) . .
O4 Cd1 N2 91.52(15) . .
O3 Cd1 N2 91.10(14) . .
O1 Cd1 N2 81.66(14) . .
N1 Cd1 O2 94.35(16) . .
O4 Cd1 O2 102.27(14) . .
O3 Cd1 O2 144.85(12) . .
O1 Cd1 O2 55.02(12) . .
N2 Cd1 O2 93.84(14) . .
O6 Cd2 O7 100.62(18) . .
O6 Cd2 N3 89.27(16) . .
O7 Cd2 N3 139.77(17) . .
O6 Cd2 O8 131.50(18) . .
O7 Cd2 O8 56.03(15) . .
N3 Cd2 O8 88.34(14) . .
O6 Cd2 O5 133.55(16) . .
O7 Cd2 O5 109.03(19) . .
N3 Cd2 O5 90.32(15) . .
O8 Cd2 O5 94.90(15) . .
O6 Cd2 O3 83.48(17) . .
O7 Cd2 O3 105.04(16) . .
N3 Cd2 O3 114.84(14) . .
O8 Cd2 O3 139.81(15) . .
O5 Cd2 O3 55.07(12) . .
C38 N2 C34 117.5(5) . .
C38 N2 Cd1 122.1(3) . .
C34 N2 Cd1 120.4(4) . .
C29 N1 C33 116.7(5) . .
C29 N1 Cd1 120.3(4) . .
C33 N1 Cd1 121.8(4) . .
C35 C36 C37 116.8(5) . .
C35 C36 C39 122.4(5) . .
C37 C36 C39 120.8(5) . .
C40 C39 C41 116.6(5) . .
C40 C39 C36 122.3(5) . .
C41 C39 C36 121.1(5) . .
C38 C37 C36 119.3(5) . .
C43 C41 C39 119.1(5) 2_566 .
N2 C38 C37 123.7(5) . .
N1 C29 C30 122.8(6) . .
N2 C34 C35 122.1(5) . .
C32 C31 C30 115.7(6) . .
C32 C31 C31 122.4(7) . 2_675
C30 C31 C31 121.9(7) . 2_675
C36 C35 C34 120.6(5) . .
C42 C40 C39 120.7(5) 2_566 .
C31 C30 C29 120.8(6) . .
C8 C12 C13 118.7(5) 1_455 .
C8 C12 C11 122.6(5) 1_455 .
C13 C12 C11 118.7(5) . .
C13 C14 C10 119.4(5) . 1_455
C14 C13 C12 121.4(5) . .
O5 C11 O3 119.6(5) . .
O5 C11 C12 120.3(5) . .
O3 C11 C12 120.0(5) . .
C11 O5 Cd2 93.2(3) . .
C11 O3 Cd1 144.1(3) . .
C11 O3 Cd2 92.1(3) . .
Cd1 O3 Cd2 110.34(14) . .
C43 N3 C42 116.9(5) . .
C43 N3 Cd2 123.7(3) . .
C42 N3 Cd2 119.2(4) . .
N3 C42 C40 122.6(5) . 2_566
N3 C43 C41 124.1(5) . 2_566
C15 O8 Cd2 91.9(3) . .
O8 C15 O7 118.7(5) . .
O8 C15 C16 121.6(5) . .
O7 C15 C16 119.6(5) . .
C15 O7 Cd2 93.1(3) . .
C22 N5 C21 125.9(5) . .
C17 C16 C21 119.7(6) . .
C17 C16 C15 117.6(5) . .
C21 C16 C15 122.7(5) . .
N5 C21 C16 122.0(5) . .
N5 C21 C20 120.4(5) . .
C16 C21 C20 117.5(6) . .
N4 C7 C2 120.7(5) . .
N4 C7 C6 121.2(5) . .
C2 C7 C6 118.0(5) . .
C7 C2 C3 119.0(5) . .
C7 C2 C1 122.9(5) . .
C3 C2 C1 117.9(5) . .
C4 C3 C2 121.4(5) . .
C4 C5 C6 120.9(5) . .
C5 C4 C3 119.5(5) . .
C5 C6 C7 121.1(5) . .
O2 C1 O1 121.4(5) . .
O2 C1 C2 119.9(5) . .
O1 C1 C2 118.7(4) . .
C1 O2 Cd1 90.8(3) . .
C1 O1 Cd1 92.6(3) . .
C7 N4 C8 126.3(4) . .
N4 C8 C9 121.6(5) . .
N4 C8 C12 119.7(5) . 1_655
C9 C8 C12 118.6(5) . 1_655
C10 C9 C8 121.1(5) . .
O4 C24 O6 122.0(6) . .
O4 C24 C25 119.4(5) . .
O6 C24 C25 118.5(6) . .
C24 O4 Cd1 108.8(4) . .
C24 O6 Cd2 149.4(4) . .
C9 C10 C14 120.8(5) . 1_655
N1 C33 C32 123.6(7) . .
C31 C32 C33 120.3(7) . .
C22 C25 C26 119.5(5) 1_655 .
C22 C25 C24 122.7(5) 1_655 .
C26 C25 C24 117.7(5) . .
C27 C26 C25 121.2(6) . .
C28 C27 C26 119.4(6) . .
C23 C28 C27 121.1(7) 1_655 .
N5 C22 C25 121.1(5) . 1_455
N5 C22 C23 122.1(5) . .
C25 C22 C23 116.7(5) 1_455 .
C28 C23 C22 122.0(6) 1_455 .
C18 C17 C16 121.5(7) . .
C19 C20 C21 121.6(6) . .
C20 C19 C18 120.7(6) . .
C17 C18 C19 118.9(7) . .

loop_
_geom_bond_atom_site_label_1
_geom_bond_atom_site_label_2
_geom_bond_distance
_geom_bond_site_symmetry_2
Cd1 N1 2.278(5) .
Cd1 O4 2.315(4) .
Cd1 O3 2.323(4) .
Cd1 O1 2.347(4) .
Cd1 N2 2.355(4) .
Cd1 O2 2.389(4) .
Cd2 O6 2.222(4) .
Cd2 O7 2.267(4) .
Cd2 N3 2.290(4) .
Cd2 O8 2.313(4) .
Cd2 O5 2.339(4) .
Cd2 O3 2.350(4) .
N2 C38 1.322(7) .
N2 C34 1.334(7) .
N1 C29 1.304(7) .
N1 C33 1.322(9) .
C36 C35 1.363(7) .
C36 C37 1.398(7) .
C36 C39 1.485(7) .
C39 C40 1.376(7) .
C39 C41 1.382(7) .
C37 C38 1.375(7) .
C41 C43 1.379(7) 2_566
C29 C30 1.388(8) .
C34 C35 1.392(7) .
C31 C32 1.356(9) .
C31 C30 1.371(8) .
C31 C31 1.472(11) 2_675
C40 C42 1.374(7) 2_566
C12 C8 1.403(7) 1_455
C12 C13 1.405(7) .
C12 C11 1.474(7) .
C14 C13 1.370(8) .
C14 C10 1.371(8) 1_455
C11 O5 1.244(6) .
C11 O3 1.264(6) .
N3 C43 1.322(7) .
N3 C42 1.332(7) .
C42 C40 1.374(7) 2_566
C43 C41 1.379(7) 2_566
O8 C15 1.232(6) .
C15 O7 1.269(7) .
C15 C16 1.478(8) .
N5 C22 1.382(7) .
N5 C21 1.384(7) .
C16 C17 1.387(8) .
C16 C21 1.405(8) .
C21 C20 1.410(8) .
C7 N4 1.382(7) .
C7 C2 1.391(7) .
C7 C6 1.407(7) .
C2 C3 1.396(7) .
C2 C1 1.494(7) .
C3 C4 1.375(8) .
C5 C4 1.348(8) .
C5 C6 1.369(8) .
C1 O2 1.253(6) .
C1 O1 1.257(6) .
N4 C8 1.391(6) .
C8 C9 1.396(7) .
C8 C12 1.403(7) 1_655
C9 C10 1.369(8) .
C24 O4 1.246(7) .
C24 O6 1.247(7) .
C24 C25 1.495(8) .
C10 C14 1.371(8) 1_655
C33 C32 1.381(9) .
C25 C22 1.396(7) 1_655
C25 C26 1.396(8) .
C26 C27 1.363(9) .
C27 C28 1.352(10) .
C28 C23 1.344(9) 1_655
C22 C25 1.396(7) 1_455
C22 C23 1.408(8) .
C23 C28 1.344(9) 1_455
C17 C18 1.378(9) .
C20 C19 1.359(9) .
C19 C18 1.381(10) .

loop_
_geom_hbond_atom_site_label_D
_geom_hbond_atom_site_label_H
_geom_hbond_atom_site_label_A
_geom_hbond_distance_DH
_geom_hbond_distance_HA
_geom_hbond_distance_DA
_geom_hbond_angle_DHA
_geom_hbond_site_symmetry_A
N5 H5A O4 0.86 2.13 2.775(6) 131.3 1_455
N5 H5A O8 0.86 2.21 2.678(6) 114.0 .
N4 H4A O5 0.86 2.03 2.684(6) 132.4 1_655
N4 H4A O2 0.86 2.17 2.793(5) 129.0 .
O1W H1WB O1 0.92 1.88 2.741(10) 155.6 1_545
